data_4319891
loop_
_publ_author_name
'Wen-Feng Liaw'
'Chien-Kuo Hsieh'
'Ging-Yi Lin'
'Gene-Hsiang Lee'

_publ_section_title
;
 Syntheses, Reactivity, and \p-Donating Ligand Metathesis Reaction of
 Five-Coordinate Sixteen-Electron Manganese(I) Complexes: Crystal
 Structures of [Mn(CO)3(-TeC6H4-o-NH-)]-,
 [(Mn(CO)3)2(\m-SC6H4-o-S-S-C6H4-o-\m-S-)], [(CO)3Mn(\m-SC6H4-o-NH2-)]2,
 and [(CO)3Mn(\m-SC8N2H4-o-S-)]22-
;
_journal_name_full 'Inorganic Chemistry'
_journal_page_first 3468
_journal_page_last 3475
_journal_paper_doi 10.1021/ic000795a
_journal_volume 40
_journal_year 2001
_chemical_formula_sum 'C22 H22 Mn2 N2 O7 S2'
_chemical_formula_weight 600.42
_chemical_name_systematic
; 
 ? 
;
_space_group_IT_number 14
_symmetry_cell_setting monoclinic
_symmetry_space_group_name_Hall '-P 2yn'
_symmetry_space_group_name_H-M 'P 1 21/n 1'
_atom_sites_solution_hydrogens geom
_atom_sites_solution_primary direct
_atom_sites_solution_secondary difmap
_audit_creation_method SHELXL
_cell_angle_alpha 90.00
_cell_angle_beta 104.490(1)
_cell_angle_gamma 90.00
_cell_formula_units_Z 8
_cell_length_a 11.2562(2)
_cell_length_b 25.1443(2)
_cell_length_c 20.0981(3)
_cell_measurement_reflns_used 7031
_cell_measurement_temperature 295(2)
_cell_volume 5507.41(14)
_computing_cell_refinement 'Siemens SAINT'
_computing_data_collection 'Siemens SMART'
_computing_data_reduction 'Siemens SAINT'
_computing_molecular_graphics 'Siemens SHELXTL'
_computing_publication_material 'Siemens SHELXTL'
_computing_structure_refinement 'SHELXL-93 (Sheldrick, 1993)'
_computing_structure_solution 'SHELXS-86 (Sheldrick, 1990)'
_diffrn_ambient_temperature 295(2)
_diffrn_measurement_device 'Siemens SMART CCD'
_diffrn_measurement_method '\w scans'
_diffrn_radiation_monochromator graphite
_diffrn_radiation_source 'fine-focus sealed tube'
_diffrn_radiation_type MoK\a
_diffrn_radiation_wavelength 0.71073
_diffrn_reflns_av_R_equivalents 0.0485
_diffrn_reflns_av_sigmaI/netI 0.0715
_diffrn_reflns_limit_h_max 10
_diffrn_reflns_limit_h_min -13
_diffrn_reflns_limit_k_max 29
_diffrn_reflns_limit_k_min -28
_diffrn_reflns_limit_l_max 23
_diffrn_reflns_limit_l_min -23
_diffrn_reflns_number 20571
_diffrn_reflns_theta_max 25.00
_diffrn_reflns_theta_min 1.32
_diffrn_standards_decay_% 5
_exptl_absorpt_coefficient_mu 1.109
_exptl_absorpt_correction_T_max 0.8310
_exptl_absorpt_correction_T_min 0.6320
_exptl_absorpt_correction_type ' emirical used sadabs'
_exptl_crystal_colour yellow
_exptl_crystal_density_diffrn 1.448
_exptl_crystal_density_meas ?
_exptl_crystal_description block
_exptl_crystal_F_000 2448
_exptl_crystal_size_max 0.30
_exptl_crystal_size_mid 0.25
_exptl_crystal_size_min 0.20
_refine_diff_density_max 0.367
_refine_diff_density_min -0.278
_refine_diff_density_rms 0.061
_refine_ls_extinction_coef 0.00018(8)
_refine_ls_extinction_expression Fc^*^=kFc[1+0.001xFc^2^\l^3^/sin(2\q)]^-1/4^
_refine_ls_extinction_method SHELXL
_refine_ls_goodness_of_fit_all 1.099
_refine_ls_goodness_of_fit_obs 1.190
_refine_ls_matrix_type full
_refine_ls_number_parameters 632
_refine_ls_number_reflns 9255
_refine_ls_number_restraints 0
_refine_ls_restrained_S_all 1.099
_refine_ls_restrained_S_obs 1.190
_refine_ls_R_factor_all 0.1366
_refine_ls_R_factor_obs 0.0748
_refine_ls_shift/esd_max 0.029
_refine_ls_shift/esd_mean 0.001
_refine_ls_structure_factor_coef Fsqd
_refine_ls_weighting_details 'w=1/[\s^2^(Fo^2^)+(0.0675P)^2^+1.0989P] where P=(Fo^2^+2Fc^2^)/3'
_refine_ls_weighting_scheme calc
_refine_ls_wR_factor_all 0.1641
_refine_ls_wR_factor_obs 0.1379
_reflns_number_observed 5762
_reflns_number_total 9262
_reflns_observed_criterion >2sigma(I)
_cod_data_source_file ic000795a_2.cif
_cod_data_source_block ic6490
_cod_depositor_comments
;
The following automatic conversions were performed:

'_symmetry_cell_setting' value 'Monoclinic' changed to 'monoclinic'
according to the built-in table from CIF Core dictionary named
'cif_core.dic' version 2.4.1 from 2010-06-29.

Automatic conversion script
Id: cif_fix_values 1646 2011-03-28 12:23:43Z adriana 

The following automatic conversions were performed:

'_exptl_crystal_density_meas' value 'not_measured' was changed to '?'
- the value is perceived as not measured.

Automatic conversion script
Id: cif_fix_values 3008 2015-01-20 13:52:24Z robertas 

The following automatic conversions were performed:

'_refine_ls_weighting_scheme' value 'calc
w=1/[\s^2^(Fo^2^)+(0.0675P)^2^+1.0989P] where P=(Fo^2^+2Fc^2^)/3' was
changed to 'calc'. New tag '_refine_ls_weighting_details' was
created. The value of the new tag was set to
'w=1/[\s^2^(Fo^2^)+(0.0675P)^2^+1.0989P] where P=(Fo^2^+2Fc^2^)/3'.

Automatic conversion script
Id: cif_fix_values 3143 2015-03-26 13:38:13Z robertas 
;
_cod_database_code 4319891

loop_
_symmetry_equiv_pos_as_xyz
'x, y, z'
'-x+1/2, y+1/2, -z+1/2'
'-x, -y, -z'
'x-1/2, -y-1/2, z-1/2'

loop_
_atom_site_aniso_label
_atom_site_aniso_U_11
_atom_site_aniso_U_22
_atom_site_aniso_U_33
_atom_site_aniso_U_23
_atom_site_aniso_U_13
_atom_site_aniso_U_12
Mn1 0.0539(6) 0.0523(6) 0.1090(8) -0.0266(5) 0.0304(5) -0.0137(4)
Mn2 0.0604(6) 0.0580(6) 0.0680(6) 0.0003(4) 0.0155(4) 0.0053(4)
Mn3 0.0487(5) 0.0453(5) 0.1023(7) 0.0103(5) 0.0324(5) 0.0083(4)
Mn4 0.0532(5) 0.0579(6) 0.0649(5) -0.0051(4) 0.0111(4) 0.0090(4)
S1 0.0586(9) 0.0572(10) 0.0800(10) -0.0226(8) 0.0198(8) -0.0024(7)
S2 0.0476(8) 0.0492(9) 0.0761(10) -0.0143(7) 0.0129(7) 0.0000(6)
S3 0.0450(8) 0.0451(8) 0.0773(10) 0.0026(7) 0.0130(7) 0.0004(6)
S4 0.0528(9) 0.0509(9) 0.0840(11) 0.0099(8) 0.0265(8) 0.0061(7)
N1 0.047(3) 0.043(3) 0.080(3) 0.004(2) 0.021(2) -0.003(2)
N2 0.080(4) 0.066(4) 0.086(3) 0.004(3) 0.047(3) 0.001(3)
N3 0.050(3) 0.041(3) 0.072(3) -0.004(2) 0.013(2) 0.008(2)
N4 0.076(3) 0.046(3) 0.092(3) -0.010(3) 0.044(3) -0.004(2)
C1 0.075(5) 0.057(4) 0.144(6) -0.029(4) 0.046(5) -0.020(3)
C2 0.073(5) 0.058(5) 0.193(8) -0.037(5) 0.064(5) -0.021(4)
C3 0.067(5) 0.092(6) 0.141(7) -0.057(5) 0.030(5) -0.015(4)
C4 0.112(6) 0.083(5) 0.083(5) 0.017(4) 0.040(4) 0.022(4)
C5 0.096(6) 0.075(5) 0.087(5) -0.012(4) 0.016(4) 0.009(4)
C6 0.060(4) 0.066(5) 0.099(5) 0.012(4) 0.015(3) -0.001(3)
C7 0.052(3) 0.051(4) 0.078(4) -0.011(3) 0.029(3) -0.004(3)
C8 0.071(5) 0.037(4) 0.135(6) -0.008(4) 0.048(4) -0.004(3)
C9 0.072(5) 0.049(4) 0.142(6) 0.013(4) 0.039(5) 0.019(4)
C10 0.062(4) 0.063(5) 0.119(6) 0.016(4) 0.016(4) 0.008(3)
C11 0.057(4) 0.046(4) 0.101(5) 0.004(3) 0.021(3) 0.002(3)
C12 0.049(3) 0.043(3) 0.073(4) 0.006(3) 0.025(3) 0.005(3)
C13 0.049(3) 0.058(4) 0.065(4) -0.017(3) 0.019(3) -0.005(3)
C14 0.076(4) 0.069(5) 0.086(5) -0.027(4) 0.025(4) -0.007(3)
C15 0.097(6) 0.128(8) 0.088(6) -0.053(5) 0.033(5) -0.039(5)
C16 0.108(7) 0.172(10) 0.064(5) -0.024(6) 0.024(5) -0.029(7)
C17 0.097(6) 0.116(7) 0.065(5) 0.001(4) 0.027(4) -0.008(5)
C18 0.054(4) 0.078(5) 0.064(4) -0.008(3) 0.023(3) -0.009(3)
C19 0.061(4) 0.055(5) 0.161(7) 0.017(4) 0.055(4) 0.007(3)
C20 0.068(4) 0.057(4) 0.135(6) 0.013(4) 0.048(4) 0.018(3)
C21 0.054(4) 0.074(5) 0.119(6) 0.034(4) 0.022(4) 0.015(3)
C22 0.079(5) 0.074(5) 0.101(5) -0.026(4) 0.013(4) 0.006(4)
C23 0.066(4) 0.095(5) 0.085(5) -0.005(4) 0.013(4) 0.009(4)
C24 0.068(4) 0.080(5) 0.060(4) 0.006(3) 0.010(3) 0.021(3)
C25 0.058(4) 0.038(3) 0.068(4) -0.004(3) 0.016(3) -0.001(2)
C26 0.059(4) 0.058(4) 0.087(5) -0.001(3) 0.023(4) -0.007(3)
C27 0.093(6) 0.091(5) 0.070(4) -0.001(4) 0.030(4) -0.012(4)
C28 0.086(5) 0.108(6) 0.064(4) 0.007(4) 0.006(4) 0.001(4)
C29 0.068(4) 0.073(4) 0.068(4) 0.000(3) 0.007(3) 0.007(3)
C30 0.063(4) 0.036(3) 0.063(4) -0.010(3) 0.015(3) 0.001(3)
C31 0.052(4) 0.036(3) 0.091(4) -0.004(3) 0.026(3) 0.000(2)
C32 0.060(4) 0.053(4) 0.107(5) -0.008(3) 0.028(4) -0.005(3)
C33 0.060(5) 0.069(5) 0.153(7) -0.033(5) 0.030(5) -0.009(3)
C34 0.073(6) 0.099(6) 0.132(7) -0.043(5) -0.002(5) 0.003(4)
C35 0.089(5) 0.080(5) 0.085(5) -0.025(4) 0.017(4) 0.006(4)
C36 0.065(4) 0.035(3) 0.087(4) -0.013(3) 0.026(4) 0.000(3)
O1 0.093(4) 0.122(5) 0.211(6) -0.061(4) 0.093(4) -0.030(3)
O2 0.125(5) 0.059(4) 0.277(8) -0.046(4) 0.082(5) -0.029(3)
O3 0.079(4) 0.205(7) 0.142(5) -0.088(5) 0.002(4) -0.016(4)
O4 0.175(6) 0.176(7) 0.133(5) 0.038(4) 0.099(5) 0.049(5)
O5 0.132(5) 0.120(5) 0.096(4) -0.016(3) -0.036(4) 0.024(4)
O6 0.096(4) 0.059(4) 0.216(6) 0.029(4) 0.013(4) -0.007(3)
O7 0.100(4) 0.054(3) 0.256(7) 0.031(4) 0.075(4) 0.014(3)
O8 0.089(4) 0.097(4) 0.211(6) 0.029(4) 0.096(4) 0.011(3)
O9 0.074(4) 0.140(5) 0.126(4) 0.046(4) 0.008(3) 0.020(3)
O10 0.143(5) 0.077(4) 0.194(6) -0.049(4) 0.008(4) -0.002(4)
O11 0.102(4) 0.178(6) 0.084(3) 0.002(4) -0.008(3) 0.027(4)
O12 0.089(4) 0.143(5) 0.085(3) 0.024(3) 0.041(3) 0.031(3)
O13 0.204(7) 0.106(5) 0.179(6) -0.034(5) 0.098(6) -0.014(5)
O14 0.222(7) 0.091(5) 0.138(5) 0.017(4) 0.089(5) -0.015(4)
C37 0.425(28) 0.224(20) 0.334(22) 0.061(18) 0.294(21) 0.044(20)
C38 0.314(21) 0.254(23) 0.302(21) -0.038(19) 0.213(18) 0.017(19)
C39 0.322(24) 0.189(18) 0.289(21) -0.059(15) 0.166(17) -0.007(16)
C40 0.378(27) 0.174(15) 0.241(17) -0.035(12) 0.112(16) -0.091(16)
C41 0.295(19) 0.148(12) 0.232(16) 0.021(11) 0.130(14) 0.022(11)
C42 0.217(16) 0.194(17) 0.248(19) 0.132(15) 0.010(13) -0.053(13)
C43 0.313(25) 0.296(27) 0.130(10) -0.016(15) 0.103(15) -0.097(21)
C44 0.509(44) 0.282(24) 0.271(25) 0.011(17) 0.274(29) 0.119(23)

loop_
_atom_site_label
_atom_site_type_symbol
_atom_site_fract_x
_atom_site_fract_y
_atom_site_fract_z
_atom_site_U_iso_or_equiv
_atom_site_thermal_displace_type
_atom_site_occupancy
_atom_site_calc_flag
_atom_site_refinement_flags
_atom_site_disorder_group
Mn1 Mn 0.34997(8) 0.41253(4) 0.25875(5) 0.0699(3) Uani 1 d . .
Mn2 Mn 0.18479(8) 0.31985(3) 0.33690(4) 0.0623(3) Uani 1 d . .
Mn3 Mn 0.83521(7) 0.12882(3) 0.24581(5) 0.0630(3) Uani 1 d . .
Mn4 Mn 0.66804(7) 0.22743(3) 0.31185(4) 0.0593(3) Uani 1 d . .
S1 S 0.19696(13) 0.41313(6) 0.32557(8) 0.0648(4) Uani 1 d . .
S2 S 0.32142(12) 0.31943(6) 0.25924(7) 0.0581(4) Uani 1 d . .
S3 S 0.82449(12) 0.22483(5) 0.25263(7) 0.0562(4) Uani 1 d . .
S4 S 0.65883(13) 0.13197(6) 0.28965(8) 0.0609(4) Uani 1 d . .
N1 N 0.0288(3) 0.3275(2) 0.2550(2) 0.0556(11) Uani 1 d . .
H1A H 0.0462(3) 0.3133(2) 0.2174(2) 0.067 Uiso 1 calc R .
H1B H -0.0314(3) 0.3077(2) 0.2646(2) 0.067 Uiso 1 calc R .
N2 N 0.2149(4) 0.4091(2) 0.1658(2) 0.0726(14) Uani 1 d . .
H2A H 0.1461(4) 0.4241(2) 0.1724(2) 0.087 Uiso 1 calc R .
H2B H 0.2400(4) 0.4291(2) 0.1348(2) 0.087 Uiso 1 calc R .
N3 N 0.5559(4) 0.2463(2) 0.2142(2) 0.0547(11) Uani 1 d . .
H3A H 0.5044(4) 0.2187(2) 0.2004(2) 0.066 Uiso 1 calc R .
H3B H 0.5096(4) 0.2745(2) 0.2191(2) 0.066 Uiso 1 calc R .
N4 N 0.7056(4) 0.1265(2) 0.1500(2) 0.0673(13) Uani 1 d . .
H4A H 0.7168(4) 0.1555(2) 0.1262(2) 0.081 Uiso 1 calc R .
H4B H 0.7226(4) 0.0980(2) 0.1269(2) 0.081 Uiso 1 calc R .
C1 C 0.4711(6) 0.4048(3) 0.2152(4) 0.089(2) Uani 1 d . .
C2 C 0.3558(6) 0.4844(3) 0.2578(4) 0.102(3) Uani 1 d . .
C3 C 0.4617(7) 0.4122(3) 0.3395(4) 0.099(3) Uani 1 d . .
C4 C 0.0924(7) 0.3249(3) 0.3970(4) 0.090(2) Uani 1 d . .
C5 C 0.3166(7) 0.3166(3) 0.4072(4) 0.087(2) Uani 1 d . .
C6 C 0.1776(5) 0.2477(3) 0.3371(3) 0.076(2) Uani 1 d . .
C7 C 0.0536(5) 0.4238(2) 0.2656(3) 0.0580(14) Uani 1 d . .
C8 C 0.0113(6) 0.4749(2) 0.2457(3) 0.077(2) Uani 1 d . .
H8A H 0.0596(6) 0.5041(2) 0.2635(3) 0.093 Uiso 1 calc R .
C9 C -0.1003(6) 0.4828(3) 0.2002(4) 0.086(2) Uani 1 d . .
H9A H -0.1270(6) 0.5171(3) 0.1873(4) 0.103 Uiso 1 calc R .
C10 C -0.1729(6) 0.4399(3) 0.1737(4) 0.083(2) Uani 1 d . .
H10A H -0.2490(6) 0.4452(3) 0.1431(4) 0.099 Uiso 1 calc R .
C11 C -0.1322(5) 0.3893(2) 0.1926(3) 0.068(2) Uani 1 d . .
H11A H -0.1812(5) 0.3603(2) 0.1749(3) 0.081 Uiso 1 calc R .
C12 C -0.0190(5) 0.3811(2) 0.2376(3) 0.0530(14) Uani 1 d . .
C13 C 0.2278(5) 0.3121(2) 0.1749(3) 0.0566(14) Uani 1 d . .
C14 C 0.1955(6) 0.2618(3) 0.1473(3) 0.076(2) Uani 1 d . .
H14A H 0.2246(6) 0.2318(3) 0.1732(3) 0.091 Uiso 1 calc R .
C15 C 0.1208(7) 0.2561(4) 0.0822(4) 0.102(3) Uani 1 d . .
H15A H 0.1000(7) 0.2224(4) 0.0640(4) 0.123 Uiso 1 calc R .
C16 C 0.0773(8) 0.3000(5) 0.0443(4) 0.114(3) Uani 1 d . .
H16A H 0.0262(8) 0.2960(5) 0.0004(4) 0.137 Uiso 1 calc R .
C17 C 0.1085(7) 0.3515(3) 0.0703(3) 0.092(2) Uani 1 d . .
H17A H 0.0797(7) 0.3814(3) 0.0441(3) 0.110 Uiso 1 calc R .
C18 C 0.1837(5) 0.3562(3) 0.1363(3) 0.064(2) Uani 1 d . .
C19 C 0.8487(5) 0.0574(3) 0.2478(4) 0.088(2) Uani 1 d . .
C20 C 0.9643(6) 0.1360(2) 0.2081(4) 0.083(2) Uani 1 d . .
C21 C 0.9354(6) 0.1287(3) 0.3305(4) 0.082(2) Uani 1 d . .
C22 C 0.6935(6) 0.2970(3) 0.3319(4) 0.087(2) Uani 1 d . .
C23 C 0.7664(6) 0.2119(3) 0.3942(4) 0.083(2) Uani 1 d . .
C24 C 0.5382(6) 0.2210(3) 0.3495(3) 0.071(2) Uani 1 d . .
C25 C 0.7397(5) 0.2478(2) 0.1713(3) 0.0545(14) Uani 1 d . .
C26 C 0.7957(5) 0.2566(2) 0.1177(3) 0.067(2) Uani 1 d . .
H26A H 0.8788(5) 0.2491(2) 0.1243(3) 0.080 Uiso 1 calc R .
C27 C 0.7305(7) 0.2761(3) 0.0549(3) 0.083(2) Uani 1 d . .
H27A H 0.7688(7) 0.2812(3) 0.0194(3) 0.099 Uiso 1 calc R .
C28 C 0.6073(7) 0.2878(3) 0.0457(3) 0.088(2) Uani 1 d . .
H28A H 0.5634(7) 0.3023(3) 0.0042(3) 0.106 Uiso 1 calc R .
C29 C 0.5490(6) 0.2784(2) 0.0970(3) 0.071(2) Uani 1 d . .
H29A H 0.4657(6) 0.2857(2) 0.0899(3) 0.086 Uiso 1 calc R .
C30 C 0.6146(5) 0.2583(2) 0.1592(3) 0.0543(14) Uani 1 d . .
C31 C 0.5445(5) 0.1245(2) 0.2126(3) 0.0582(15) Uani 1 d . .
C32 C 0.4206(6) 0.1214(2) 0.2127(4) 0.072(2) Uani 1 d . .
H32A H 0.3980(6) 0.1218(2) 0.2541(4) 0.086 Uiso 1 calc R .
C33 C 0.3321(6) 0.1179(3) 0.1520(5) 0.094(2) Uani 1 d . .
H33A H 0.2502(6) 0.1150(3) 0.1530(5) 0.112 Uiso 1 calc R .
C34 C 0.3620(7) 0.1185(3) 0.0898(5) 0.106(3) Uani 1 d . .
H34A H 0.3010(7) 0.1175(3) 0.0489(5) 0.128 Uiso 1 calc R .
C35 C 0.4845(7) 0.1207(3) 0.0891(4) 0.085(2) Uani 1 d . .
H35A H 0.5063(7) 0.1200(3) 0.0474(4) 0.103 Uiso 1 calc R .
C36 C 0.5751(5) 0.1239(2) 0.1501(3) 0.0609(15) Uani 1 d . .
O1 O 0.5489(5) 0.3985(2) 0.1891(3) 0.132(2) Uani 1 d . .
O2 O 0.3592(5) 0.5300(2) 0.2584(4) 0.148(3) Uani 1 d . .
O3 O 0.5334(5) 0.4128(3) 0.3919(3) 0.146(3) Uani 1 d . .
O4 O 0.0347(6) 0.3271(3) 0.4370(3) 0.150(3) Uani 1 d . .
O5 O 0.4001(5) 0.3139(2) 0.4553(3) 0.127(2) Uani 1 d . .
O6 O 0.1758(5) 0.2024(2) 0.3382(3) 0.128(2) Uani 1 d . .
O7 O 0.8650(4) 0.0126(2) 0.2539(4) 0.131(2) Uani 1 d . .
O8 O 1.0464(4) 0.1427(2) 0.1856(3) 0.122(2) Uani 1 d . .
O9 O 1.0015(5) 0.1260(2) 0.3847(3) 0.116(2) Uani 1 d . .
O10 O 0.7159(5) 0.3404(2) 0.3466(3) 0.144(2) Uani 1 d . .
O11 O 0.8251(5) 0.2043(2) 0.4490(3) 0.127(2) Uani 1 d . .
O12 O 0.4582(4) 0.2138(2) 0.3741(2) 0.102(2) Uani 1 d . .
O13 O 0.7410(7) 0.0103(3) 0.5574(4) 0.154(3) Uani 1 d . .
O14 O -0.2387(7) 0.5312(3) 0.4280(3) 0.143(2) Uani 1 d . .
C37 C 0.8539(19) 0.0666(7) 0.5080(10) 0.292(11) Uani 1 d . .
H37A H 0.9154(19) 0.0676(7) 0.4824(10) 0.438 Uiso 1 calc R .
H37B H 0.8832(19) 0.0853(7) 0.5506(10) 0.438 Uiso 1 calc R .
H37C H 0.7804(19) 0.0833(7) 0.4817(10) 0.438 Uiso 1 calc R .
C38 C 0.8306(18) 0.0173(8) 0.5205(10) 0.266(9) Uani 1 d . .
H38A H 0.9062(18) 0.0009(8) 0.5460(10) 0.319 Uiso 1 calc R .
H38B H 0.8043(18) -0.0013(8) 0.4770(10) 0.319 Uiso 1 calc R .
C39 C 0.7061(17) -0.0432(8) 0.5573(10) 0.251(8) Uani 1 d . .
H39A H 0.6761(17) -0.0552(8) 0.5102(10) 0.301 Uiso 1 calc R .
H39B H 0.7774(17) -0.0645(8) 0.5786(10) 0.301 Uiso 1 calc R .
C40 C 0.6191(17) -0.0508(6) 0.5909(8) 0.258(8) Uani 1 d . .
H40A H 0.5979(17) -0.0878(6) 0.5895(8) 0.387 Uiso 1 calc R .
H40B H 0.5479(17) -0.0303(6) 0.5695(8) 0.387 Uiso 1 calc R .
H40C H 0.6491(17) -0.0398(6) 0.6378(8) 0.387 Uiso 1 calc R .
C41 C -0.1108(15) 0.4747(6) 0.3903(8) 0.214(7) Uani 1 d . .
H41A H -0.0721(15) 0.4404(6) 0.3970(8) 0.320 Uiso 1 calc R .
H41B H -0.0490(15) 0.5018(6) 0.3969(8) 0.320 Uiso 1 calc R .
H41C H -0.1623(15) 0.4769(6) 0.3444(8) 0.320 Uiso 1 calc R .
C42 C -0.1770(14) 0.4812(7) 0.4343(9) 0.228(9) Uani 1 d . .
H42A H -0.1244(14) 0.4782(7) 0.4804(9) 0.274 Uiso 1 calc R .
H42B H -0.2374(14) 0.4530(7) 0.4282(9) 0.274 Uiso 1 calc R .
C43 C -0.3160(18) 0.5373(8) 0.4760(8) 0.238(10) Uani 1 d . .
H43A H -0.3438(18) 0.5021(8) 0.4848(8) 0.285 Uiso 1 calc R .
H43B H -0.2640(18) 0.5501(8) 0.5191(8) 0.285 Uiso 1 calc R .
C44 C -0.4041(22) 0.5654(9) 0.4617(11) 0.323(17) Uani 1 d . .
H44A H -0.4444(22) 0.5650(9) 0.4985(11) 0.484 Uiso 1 calc R .
H44B H -0.4595(22) 0.5528(9) 0.4204(11) 0.484 Uiso 1 calc R .
H44C H -0.3792(22) 0.6011(9) 0.4548(11) 0.484 Uiso 1 calc R .

loop_
_atom_type_symbol
_atom_type_description
_atom_type_scat_dispersion_real
_atom_type_scat_dispersion_imag
_atom_type_scat_source
C C 0.0033 0.0016 'International Tables Vol C Tables 4.2.6.8 and 6.1.1.4'
H H 0.0000 0.0000 'International Tables Vol C Tables 4.2.6.8 and 6.1.1.4'
N N 0.0061 0.0033 'International Tables Vol C Tables 4.2.6.8 and 6.1.1.4'
O O 0.0106 0.0060 'International Tables Vol C Tables 4.2.6.8 and 6.1.1.4'
S S 0.1246 0.1234 'International Tables Vol C Tables 4.2.6.8 and 6.1.1.4'
Mn Mn 0.3368 0.7283 'International Tables Vol C Tables 4.2.6.8 and 6.1.1.4'

loop_
_geom_angle_atom_site_label_1
_geom_angle_atom_site_label_2
_geom_angle_atom_site_label_3
_geom_angle
_geom_angle_site_symmetry_1
_geom_angle_site_symmetry_3
_geom_angle_publ_flag
C3 Mn1 C1 89.7(3) . . ?
C3 Mn1 C2 89.7(4) . . ?
C1 Mn1 C2 93.9(3) . . ?
C3 Mn1 N2 176.9(3) . . ?
C1 Mn1 N2 91.8(3) . . ?
C2 Mn1 N2 93.0(3) . . ?
C3 Mn1 S2 93.3(2) . . ?
C1 Mn1 S2 90.9(2) . . ?
C2 Mn1 S2 174.3(2) . . ?
N2 Mn1 S2 83.93(14) . . ?
C3 Mn1 S1 86.2(2) . . ?
C1 Mn1 S1 172.9(2) . . ?
C2 Mn1 S1 91.8(2) . . ?
N2 Mn1 S1 92.08(13) . . ?
S2 Mn1 S1 83.57(6) . . ?
C5 Mn2 C4 88.7(3) . . ?
C5 Mn2 C6 88.9(3) . . ?
C4 Mn2 C6 92.1(3) . . ?
C5 Mn2 N1 177.4(2) . . ?
C4 Mn2 N1 90.6(3) . . ?
C6 Mn2 N1 93.7(2) . . ?
C5 Mn2 S1 93.8(2) . . ?
C4 Mn2 S1 93.0(2) . . ?
C6 Mn2 S1 174.3(2) . . ?
N1 Mn2 S1 83.73(12) . . ?
C5 Mn2 S2 88.5(2) . . ?
C4 Mn2 S2 175.1(3) . . ?
C6 Mn2 S2 91.9(2) . . ?
N1 Mn2 S2 92.05(12) . . ?
S1 Mn2 S2 83.23(5) . . ?
C19 Mn3 C21 87.0(3) . . ?
C19 Mn3 C20 92.1(3) . . ?
C21 Mn3 C20 91.0(3) . . ?
C19 Mn3 N4 91.6(3) . . ?
C21 Mn3 N4 175.1(2) . . ?
C20 Mn3 N4 93.7(3) . . ?
C19 Mn3 S4 95.7(2) . . ?
C21 Mn3 S4 91.9(2) . . ?
C20 Mn3 S4 171.8(2) . . ?
N4 Mn3 S4 83.54(12) . . ?
C19 Mn3 S3 175.5(3) . . ?
C21 Mn3 S3 88.6(2) . . ?
C20 Mn3 S3 88.9(2) . . ?
N4 Mn3 S3 92.69(13) . . ?
S4 Mn3 S3 83.53(5) . . ?
C23 Mn4 C22 88.7(3) . . ?
C23 Mn4 C24 88.3(3) . . ?
C22 Mn4 C24 95.3(3) . . ?
C23 Mn4 N3 178.7(3) . . ?
C22 Mn4 N3 90.9(2) . . ?
C24 Mn4 N3 93.0(2) . . ?
C23 Mn4 S3 95.3(2) . . ?
C22 Mn4 S3 92.5(2) . . ?
C24 Mn4 S3 171.5(2) . . ?
N3 Mn4 S3 83.41(12) . . ?
C23 Mn4 S4 86.7(2) . . ?
C22 Mn4 S4 173.5(2) . . ?
C24 Mn4 S4 89.2(2) . . ?
N3 Mn4 S4 93.59(12) . . ?
S3 Mn4 S4 83.30(5) . . ?
C7 S1 Mn2 98.6(2) . . ?
C7 S1 Mn1 106.0(2) . . ?
Mn2 S1 Mn1 96.49(6) . . ?
C13 S2 Mn1 98.5(2) . . ?
C13 S2 Mn2 107.0(2) . . ?
Mn1 S2 Mn2 96.09(6) . . ?
C25 S3 Mn4 99.1(2) . . ?
C25 S3 Mn3 107.2(2) . . ?
Mn4 S3 Mn3 96.32(6) . . ?
C31 S4 Mn3 99.5(2) . . ?
C31 S4 Mn4 104.8(2) . . ?
Mn3 S4 Mn4 95.73(6) . . ?
C12 N1 Mn2 117.3(3) . . ?
C18 N2 Mn1 116.5(4) . . ?
C30 N3 Mn4 118.3(3) . . ?
C36 N4 Mn3 117.7(4) . . ?
O1 C1 Mn1 177.6(7) . . ?
O2 C2 Mn1 178.8(8) . . ?
O3 C3 Mn1 178.9(7) . . ?
O4 C4 Mn2 178.1(7) . . ?
O5 C5 Mn2 177.1(7) . . ?
O6 C6 Mn2 178.3(5) . . ?
C12 C7 C8 118.3(5) . . ?
C12 C7 S1 120.3(4) . . ?
C8 C7 S1 121.4(5) . . ?
C9 C8 C7 121.0(6) . . ?
C8 C9 C10 120.1(6) . . ?
C11 C10 C9 119.6(6) . . ?
C10 C11 C12 120.5(5) . . ?
C7 C12 C11 120.5(5) . . ?
C7 C12 N1 118.3(5) . . ?
C11 C12 N1 121.2(5) . . ?
C18 C13 C14 119.2(6) . . ?
C18 C13 S2 120.1(4) . . ?
C14 C13 S2 120.7(5) . . ?
C15 C14 C13 120.7(7) . . ?
C16 C15 C14 119.8(8) . . ?
C15 C16 C17 121.1(8) . . ?
C18 C17 C16 118.0(7) . . ?
C13 C18 C17 121.2(6) . . ?
C13 C18 N2 119.3(5) . . ?
C17 C18 N2 119.5(6) . . ?
O7 C19 Mn3 174.3(7) . . ?
O8 C20 Mn3 176.9(6) . . ?
O9 C21 Mn3 176.5(6) . . ?
O10 C22 Mn4 176.3(6) . . ?
O11 C23 Mn4 175.4(6) . . ?
O12 C24 Mn4 175.9(6) . . ?
C26 C25 C30 117.9(5) . . ?
C26 C25 S3 121.4(4) . . ?
C30 C25 S3 120.7(4) . . ?
C27 C26 C25 121.4(6) . . ?
C26 C27 C28 118.9(6) . . ?
C29 C28 C27 120.9(6) . . ?
C28 C29 C30 119.7(6) . . ?
C29 C30 C25 121.1(5) . . ?
C29 C30 N3 121.5(5) . . ?
C25 C30 N3 117.4(5) . . ?
C36 C31 C32 118.4(6) . . ?
C36 C31 S4 120.5(4) . . ?
C32 C31 S4 121.0(5) . . ?
C33 C32 C31 120.4(6) . . ?
C34 C33 C32 121.3(7) . . ?
C33 C34 C35 118.8(7) . . ?
C36 C35 C34 120.4(7) . . ?
C31 C36 C35 120.6(6) . . ?
C31 C36 N4 118.4(5) . . ?
C35 C36 N4 121.0(6) . . ?
C38 O13 C39 111.0(11) . . ?
C42 O14 C43 113.0(11) . . ?
C37 C38 O13 115.3(17) . . ?
C40 C39 O13 112.2(16) . . ?
C41 C42 O14 113.6(12) . . ?
C44 C43 O14 120.0(21) . . ?

loop_
_geom_bond_atom_site_label_1
_geom_bond_atom_site_label_2
_geom_bond_distance
_geom_bond_site_symmetry_2
_geom_bond_publ_flag
Mn1 C3 1.787(9) . ?
Mn1 C1 1.806(7) . ?
Mn1 C2 1.808(7) . ?
Mn1 N2 2.094(5) . ?
Mn1 S2 2.363(2) . ?
Mn1 S1 2.435(2) . ?
Mn2 C5 1.777(7) . ?
Mn2 C4 1.785(8) . ?
Mn2 C6 1.815(7) . ?
Mn2 N1 2.094(4) . ?
Mn2 S1 2.364(2) . ?
Mn2 S2 2.450(2) . ?
Mn3 C19 1.802(7) . ?
Mn3 C21 1.792(8) . ?
Mn3 C20 1.808(7) . ?
Mn3 N4 2.105(5) . ?
Mn3 S4 2.366(2) . ?
Mn3 S3 2.423(2) . ?
Mn4 C23 1.788(7) . ?
Mn4 C22 1.803(7) . ?
Mn4 C24 1.814(7) . ?
Mn4 N3 2.105(4) . ?
Mn4 S3 2.360(2) . ?
Mn4 S4 2.439(2) . ?
S1 C7 1.776(6) . ?
S2 C13 1.768(6) . ?
S3 C25 1.772(5) . ?
S4 C31 1.759(6) . ?
N1 C12 1.462(6) . ?
N2 C18 1.463(7) . ?
N3 C30 1.455(6) . ?
N4 C36 1.471(6) . ?
C1 O1 1.138(7) . ?
C2 O2 1.149(7) . ?
C3 O3 1.156(8) . ?
C4 O4 1.154(7) . ?
C5 O5 1.168(7) . ?
C6 O6 1.141(7) . ?
C7 C12 1.380(7) . ?
C7 C8 1.394(7) . ?
C8 C9 1.370(8) . ?
C9 C10 1.376(8) . ?
C10 C11 1.374(8) . ?
C11 C12 1.380(7) . ?
C13 C18 1.373(8) . ?
C13 C14 1.391(7) . ?
C14 C15 1.376(9) . ?
C15 C16 1.360(11) . ?
C16 C17 1.406(10) . ?
C17 C18 1.389(8) . ?
C19 O7 1.142(7) . ?
C20 O8 1.138(7) . ?
C21 O9 1.156(7) . ?
C22 O10 1.142(7) . ?
C23 O11 1.151(7) . ?
C24 O12 1.145(7) . ?
C25 C26 1.395(7) . ?
C25 C30 1.392(7) . ?
C26 C27 1.381(8) . ?
C27 C28 1.384(8) . ?
C28 C29 1.375(8) . ?
C29 C30 1.379(7) . ?
C31 C36 1.383(8) . ?
C31 C32 1.397(7) . ?
C32 C33 1.371(9) . ?
C33 C34 1.374(10) . ?
C34 C35 1.384(9) . ?
C35 C36 1.387(8) . ?
O13 C38 1.41(2) . ?
O13 C39 1.40(2) . ?
O14 C42 1.43(2) . ?
O14 C43 1.46(2) . ?
C37 C38 1.30(2) . ?
C39 C40 1.33(2) . ?
C41 C42 1.30(2) . ?
C43 C44 1.19(2) . ?
